data_7720922
loop_
_publ_author_name
'Shen, Yaoguo'
'Wang, Xinyi'
'Wu, Mengqing'
'Yang, Yiman'
'Yan, Lingxin'

_publ_section_title
;
 Dual-tuning birefringence in hybrid crystals <i>via</i> Cd/Zn metal
 center and organic ligand isomerism.
;
_journal_issue 17
_journal_name_full 'Dalton transactions (Cambridge, England : 2003)'
_journal_page_first 6687
_journal_page_last 6692
_journal_paper_doi 10.1039/d6dt00452k
_journal_volume 55
_journal_year 2026
_chemical_formula_moiety '2(C9 H7 Br N), Cl4 Zn'
_chemical_formula_sum 'C18 H14 Br2 Cl4 N2 Zn'
_chemical_formula_weight 625.338
_space_group_crystal_system monoclinic
_space_group_IT_number 15
_space_group_name_Hall '-I 2ya'
_space_group_name_H-M_alt 'I 1 2/a 1'
_symmetry_Int_Tables_number 15
_atom_sites_solution_primary dual
_audit_creation_date 2025-10-14
_audit_creation_method
;
Olex2 1.5
(compiled 2023.08.24 svn.re1ec1418 for OlexSys, GUI svn.r6817)
;
_audit_update_record
;
2025-12-10 deposited with the CCDC.	2026-04-17 downloaded from the CCDC.
;
_cell_angle_alpha 90
_cell_angle_beta 121.725(12)
_cell_angle_gamma 90
_cell_formula_units_Z 4
_cell_length_a 17.8207(14)
_cell_length_b 9.5169(5)
_cell_length_c 15.2828(13)
_cell_measurement_reflns_used 5401
_cell_measurement_temperature 298
_cell_measurement_theta_max 25.9850
_cell_measurement_theta_min 2.5160
_cell_volume 2204.6(4)
_computing_cell_refinement 'CrysAlisPro 1.171.42.93a (Rigaku OD, 2023)'
_computing_data_collection 'CrysAlisPro 1.171.42.93a (Rigaku OD, 2023)'
_computing_data_reduction 'CrysAlisPro 1.171.42.93a (Rigaku OD, 2023)'
_computing_molecular_graphics 'Olex2 1.5 (Dolomanov et al., 2009)'
_computing_publication_material 'Olex2 1.5 (Dolomanov et al., 2009)'
_computing_structure_refinement 'olex2.refine 1.5 (Bourhis et al., 2015)'
_computing_structure_solution 'SHELXT 2014/5 (Sheldrick, 2014)'
_diffrn_ambient_temperature 298
_diffrn_detector 'Hybrid Pixel Array Detector'
_diffrn_detector_area_resol_mean 10.0000
_diffrn_measured_fraction_theta_full 0.9990
_diffrn_measured_fraction_theta_max 0.9566
_diffrn_measurement_details
;
List of Runs (angles in degrees, time in seconds):

  # Type    Start    End  Width  t~exp~   \w     \q     \k     \f   Frames
#--------------------------------------------------------------------------
  1  \w     -8.00  45.00   0.50    4.36    --    9.30  77.00 -90.00  106
  2  \w     65.00  95.00   0.50    4.36    --    9.30  77.00 -90.00   60
  3  \w    -12.00  76.00   0.50    4.36    --    9.30  82.00-180.00  176
  4  \w    -80.00  15.00   0.50    4.36    --    9.30 -57.00-120.00  190
  5  \w    -11.00  95.00   0.50    4.36    --    9.30  82.00 120.00  212
  6  \w    -18.00  86.00   0.50    4.36    --    9.30  82.00  60.00  208
  7  \w     -5.00  92.00   0.50    4.36    --    9.30  57.00   0.00  194
;
_diffrn_measurement_device 'four-circle diffractometer'
_diffrn_measurement_device_type 'XtaLAB Pro II AFC12 (RINC): Kappa dual offset/far'
_diffrn_measurement_method '\w scans'
_diffrn_orient_matrix_type 'CrysAlisPro convention (1999,Acta A55,543-557)'
_diffrn_orient_matrix_UB_11 0.0444929000
_diffrn_orient_matrix_UB_12 0.0056411000
_diffrn_orient_matrix_UB_13 0.0413201000
_diffrn_orient_matrix_UB_21 -0.0143564000
_diffrn_orient_matrix_UB_22 0.0040602000
_diffrn_orient_matrix_UB_23 0.0353222000
_diffrn_orient_matrix_UB_31 0.0026090000
_diffrn_orient_matrix_UB_32 -0.0741288000
_diffrn_orient_matrix_UB_33 0.0050486000
_diffrn_radiation_monochromator mirror
_diffrn_radiation_probe x-ray
_diffrn_radiation_type 'Mo K\a'
_diffrn_radiation_wavelength 0.71073
_diffrn_reflns_av_R_equivalents 0.0273
_diffrn_reflns_av_unetI/netI 0.0285
_diffrn_reflns_Laue_measured_fraction_full 0.9990
_diffrn_reflns_Laue_measured_fraction_max 0.9566
_diffrn_reflns_limit_h_max 22
_diffrn_reflns_limit_h_min -22
_diffrn_reflns_limit_k_max 12
_diffrn_reflns_limit_k_min -9
_diffrn_reflns_limit_l_max 18
_diffrn_reflns_limit_l_min -19
_diffrn_reflns_number 10764
_diffrn_reflns_point_group_measured_fraction_full 0.9990
_diffrn_reflns_point_group_measured_fraction_max 0.9566
_diffrn_reflns_theta_full 25.2417
_diffrn_reflns_theta_max 27.08
_diffrn_reflns_theta_min 2.53
_diffrn_source 'micro-focus sealed X-ray tube'
_diffrn_source_type 'Rigaku (Mo) X-ray Source'
_exptl_absorpt_coefficient_mu 5.230
_exptl_absorpt_correction_T_max 1.00000
_exptl_absorpt_correction_T_min 0.37048
_exptl_absorpt_correction_type multi-scan
_exptl_absorpt_process_details
;
CrysAlisPro 1.171.42.93a (Rigaku Oxford Diffraction, 2023)
Empirical absorption correction using spherical harmonics,
implemented in SCALE3 ABSPACK scaling algorithm.
;
_exptl_crystal_colour colourless
_exptl_crystal_colour_primary colourless
_exptl_crystal_density_diffrn 1.884
_exptl_crystal_description block
_exptl_crystal_F_000 1218.569
_refine_diff_density_max 0.4618
_refine_diff_density_min -0.8306
_refine_diff_density_rms 0.1268
_refine_ls_d_res_high 0.7807
_refine_ls_d_res_low 8.0600
_refine_ls_goodness_of_fit_ref 1.0062
_refine_ls_hydrogen_treatment constr
_refine_ls_matrix_type full
_refine_ls_number_constraints 14
_refine_ls_number_parameters 123
_refine_ls_number_reflns 2312
_refine_ls_number_restraints 0
_refine_ls_restrained_S_all 1.0062
_refine_ls_R_factor_all 0.0453
_refine_ls_R_factor_gt 0.0324
_refine_ls_shift/su_max -0.0007
_refine_ls_shift/su_mean 0.0002
_refine_ls_structure_factor_coef Fsqd
_refine_ls_weighting_details 'w=1/[\s^2^(Fo^2^)+(0.0480P)^2^+0.4804P] where P=(Fo^2^+2Fc^2^)/3'
_refine_ls_weighting_scheme calc
_refine_ls_wR_factor_gt 0.0755
_refine_ls_wR_factor_ref 0.0800
_reflns_Friedel_coverage 0.0
_reflns_limit_h_max 22
_reflns_limit_h_min 0
_reflns_limit_k_max 12
_reflns_limit_k_min 0
_reflns_limit_l_max 15
_reflns_limit_l_min -19
_reflns_number_gt 1867
_reflns_number_total 2312
_reflns_threshold_expression I>=2u(I)
_cod_data_source_file d6dt00452k2.cif
_cod_data_source_block WXY_4BZn2_auto
_cod_depositor_comments 'Adding full bibliography for 7720920--7720922.cif.'
_cod_database_code 7720922
_chemical_oxdiff_formula 'C H N O Zn F Cl Br'
_olex2_refinement_description
;
1. Fixed Uiso
 At 1.2 times of:
  All C(H) groups, All N(H) groups
2.a Aromatic/amide H refined with riding coordinates:
 N1(H1), C8(H8), C9(H9), C5(H5), C3(H3), C2(H2), C4(H4)
;
_olex2_submission_special_instructions 'No special instructions were received'
_oxdiff_exptl_absorpt_empirical_details
;
Empirical correction (ABSPACK) includes:
- Absorption correction using spherical harmonics
- Frame scaling
;
_oxdiff_exptl_absorpt_empirical_full_max 1.705
_oxdiff_exptl_absorpt_empirical_full_min 0.691

loop_
_space_group_symop_id
_space_group_symop_operation_xyz
1 x,y,z
2 -x+1/2,y,-z
3 -x,-y,-z
4 x-1/2,-y,z
5 x+1/2,y+1/2,z+1/2
6 -x+1,y+1/2,-z+1/2
7 -x+1/2,-y+1/2,-z+1/2
8 x,-y+1/2,z+1/2

loop_
_atom_site_label
_atom_site_type_symbol
_atom_site_fract_x
_atom_site_fract_y
_atom_site_fract_z
_atom_site_U_iso_or_equiv
_atom_site_adp_type
_atom_site_occupancy
_atom_site_site_symmetry_order
_atom_site_refinement_flags_posn
_atom_site_refinement_flags_adp
_atom_site_refinement_flags_occupancy
Br1 Br 0.61355(2) -0.01233(3) 0.39711(3) 0.05454(14) Uani 1.000000 1 . . .
N1 N 0.46391(15) 0.2978(3) 0.48213(18) 0.0479(6) Uani 1.000000 1 . . .
H1 H 0.43546(15) 0.3569(3) 0.49654(18) 0.0574(7) Uiso 1.000000 1 R . .
C1 C 0.53878(19) 0.2361(3) 0.5620(2) 0.0436(7) Uani 1.000000 1 . . .
C2 C 0.5651(2) 0.2674(4) 0.6636(2) 0.0569(8) Uani 1.000000 1 . . .
H2 H 0.5345(2) 0.3330(4) 0.6782(2) 0.0682(10) Uiso 1.000000 1 R . .
C3 C 0.6366(2) 0.1997(4) 0.7404(2) 0.0657(10) Uani 1.000000 1 . . .
H3 H 0.6544(2) 0.2186(4) 0.8084(2) 0.0789(12) Uiso 1.000000 1 R . .
C4 C 0.6836(2) 0.1036(4) 0.7203(3) 0.0625(9) Uani 1.000000 1 . . .
H4 H 0.7321(2) 0.0588(4) 0.7747(3) 0.0750(11) Uiso 1.000000 1 R . .
C5 C 0.6601(2) 0.0732(3) 0.6219(2) 0.0513(8) Uani 1.000000 1 . . .
H5 H 0.6929(2) 0.0092(3) 0.6095(2) 0.0615(9) Uiso 1.000000 1 R . .
C6 C 0.58550(17) 0.1396(3) 0.5385(2) 0.0388(6) Uani 1.000000 1 . . .
C7 C 0.55318(18) 0.1144(3) 0.4332(2) 0.0415(7) Uani 1.000000 1 . . .
C8 C 0.47822(18) 0.1773(3) 0.3573(2) 0.0442(7) Uani 1.000000 1 . . .
H8 H 0.45713(18) 0.1582(3) 0.2885(2) 0.0530(8) Uiso 1.000000 1 R . .
C9 C 0.4341(2) 0.2700(4) 0.3846(2) 0.0511(8) Uani 1.000000 1 . . .
H9 H 0.3827(2) 0.3133(4) 0.3336(2) 0.0613(9) Uiso 1.000000 1 R . .
Zn1 Zn 0.75 0.60989(4) 0.5 0.03515(14) Uani 1.000000 2 S T P
Cl1 Cl 0.62895(6) 0.47578(9) 0.45453(8) 0.0683(3) Uani 1.000000 1 . . .
Cl2 Cl 0.77074(5) 0.74091(7) 0.63375(5) 0.0450(2) Uani 1.000000 1 . . .

loop_
_atom_site_aniso_label
_atom_site_aniso_U_11
_atom_site_aniso_U_22
_atom_site_aniso_U_33
_atom_site_aniso_U_12
_atom_site_aniso_U_13
_atom_site_aniso_U_23
Br1 0.0541(2) 0.0536(2) 0.0636(2) 0.00540(14) 0.03620(19) -0.00160(15)
N1 0.0343(13) 0.0658(17) 0.0506(15) 0.0032(12) 0.0272(12) -0.0030(13)
C1 0.0373(16) 0.0524(18) 0.0451(16) -0.0078(13) 0.0243(14) 0.0017(14)
C2 0.056(2) 0.069(2) 0.0529(19) -0.0088(17) 0.0337(17) -0.0033(17)
C3 0.071(2) 0.083(3) 0.0407(18) -0.017(2) 0.0273(18) 0.0015(18)
C4 0.062(2) 0.060(2) 0.049(2) -0.0056(18) 0.0174(17) 0.0139(16)
C5 0.0474(18) 0.0444(18) 0.0552(19) -0.0005(15) 0.0223(16) 0.0064(14)
C6 0.0353(15) 0.0375(15) 0.0449(16) -0.0088(12) 0.0220(13) 0.0024(12)
C7 0.0378(16) 0.0440(16) 0.0520(17) -0.0056(13) 0.0300(14) -0.0013(13)
C8 0.0343(15) 0.0577(18) 0.0397(15) 0.0011(14) 0.0189(13) 0.0015(14)
C9 0.0328(16) 0.071(2) 0.0464(17) 0.0046(15) 0.0191(13) 0.0044(16)
Zn1 0.0316(2) 0.0374(3) 0.0413(3) -0.000000 0.0224(2) 0.000000
Cl1 0.0620(6) 0.0618(5) 0.1079(8) -0.0288(4) 0.0632(6) -0.0361(5)
Cl2 0.0498(4) 0.0506(4) 0.0321(3) -0.0006(3) 0.0198(3) -0.0012(3)

loop_
_atom_type_symbol
_atom_type_scat_dispersion_real
_atom_type_scat_dispersion_imag
_atom_type_scat_Cromer_Mann_a1
_atom_type_scat_Cromer_Mann_a2
_atom_type_scat_Cromer_Mann_a3
_atom_type_scat_Cromer_Mann_a4
_atom_type_scat_Cromer_Mann_b1
_atom_type_scat_Cromer_Mann_b2
_atom_type_scat_Cromer_Mann_b3
_atom_type_scat_Cromer_Mann_b4
_atom_type_scat_Cromer_Mann_c
_atom_type_scat_source
_atom_type_scat_dispersion_source
Br -0.38188 2.46625 17.17890 5.23580 5.63770 3.98510 2.17230 16.57960 0.26090 41.43280 2.95570 'International Tables Volume C Table 6.1.1.4 (pp. 500-502)' 'Brennan, Cowan, Rev. Sci. Instrum., 1992, 63, 850'
C 0.00313 0.00162 2.31000 1.02000 1.58860 0.86500 20.84390 10.20750 0.56870 51.65120 0.21560 'International Tables Volume C Table 6.1.1.4 (pp. 500-502)' 'Brennan, Cowan, Rev. Sci. Instrum., 1992, 63, 850'
Cl 0.14908 0.15974 11.46040 7.19640 6.25560 1.64550 0.01040 1.16620 18.51940 47.77840 -9.55740 'International Tables Volume C Table 6.1.1.4 (pp. 500-502)' 'Brennan, Cowan, Rev. Sci. Instrum., 1992, 63, 850'
H 0.00000 0.00000 0.49300 0.32291 0.14019 0.04081 10.51090 26.12570 3.14236 57.79970 0.00304 'International Tables Volume C Table 6.1.1.4 (pp. 500-502)' 'Brennan, Cowan, Rev. Sci. Instrum., 1992, 63, 850'
N 0.00612 0.00332 12.21260 3.13220 2.01250 1.16630 0.00570 9.89330 28.99750 0.58260 -11.52900 'International Tables Volume C Table 6.1.1.4 (pp. 500-502)' 'Brennan, Cowan, Rev. Sci. Instrum., 1992, 63, 850'
Zn 0.29151 1.43825 14.07430 7.03180 5.16520 2.41000 3.26550 0.23330 10.31630 58.70970 1.30410 'International Tables Volume C Table 6.1.1.4 (pp. 500-502)' 'Brennan, Cowan, Rev. Sci. Instrum., 1992, 63, 850'

loop_
_geom_angle_atom_site_label_1
_geom_angle_atom_site_label_2
_geom_angle_atom_site_label_3
_geom_angle
_geom_angle_site_symmetry_1
_geom_angle_site_symmetry_3
_geom_angle_publ_flag
C1 N1 H1 118.58(15) . . ?
C9 N1 H1 118.58(18) . . ?
C9 N1 C1 122.8(3) . . ?
C2 C1 N1 119.7(3) . . ?
C6 C1 N1 118.7(2) . . ?
C6 C1 C2 121.6(3) . . ?
H2 C2 C1 120.85(19) . . ?
C3 C2 C1 118.3(3) . . ?
C3 C2 H2 120.9(2) . . ?
H3 C3 C2 119.2(2) . . ?
C4 C3 C2 121.7(3) . . ?
C4 C3 H3 119.17(19) . . ?
H4 C4 C3 119.47(19) . . ?
C5 C4 C3 121.1(3) . . ?
C5 C4 H4 119.5(2) . . ?
H5 C5 C4 120.1(2) . . ?
C6 C5 C4 119.8(3) . . ?
C6 C5 H5 120.11(18) . . ?
C5 C6 C1 117.6(3) . . ?
C7 C6 C1 117.3(3) . . ?
C7 C6 C5 125.1(3) . . ?
C6 C7 Br1 119.2(2) . . ?
C8 C7 Br1 119.1(2) . . ?
C8 C7 C6 121.6(3) . . ?
H8 C8 C7 120.64(17) . . ?
C9 C8 C7 118.7(3) . . ?
C9 C8 H8 120.64(17) . . ?
C8 C9 N1 120.8(3) . . ?
H9 C9 N1 119.58(18) . . ?
H9 C9 C8 119.58(17) . . ?
Cl1 Zn1 Cl1 111.85(5) 2_656 . ?
Cl2 Zn1 Cl1 110.86(3) . 2_656 ?
Cl2 Zn1 Cl1 110.86(3) 2_656 . ?
Cl2 Zn1 Cl1 105.32(3) . . ?
Cl2 Zn1 Cl1 105.32(3) 2_656 2_656 ?
Cl2 Zn1 Cl2 112.78(4) . 2_656 ?

loop_
_geom_bond_atom_site_label_1
_geom_bond_atom_site_label_2
_geom_bond_distance
_geom_bond_site_symmetry_2
_geom_bond_publ_flag
Br1 C7 1.882(3) . ?
N1 H1 0.8600 . ?
N1 C1 1.379(4) . ?
N1 C9 1.319(4) . ?
C1 C2 1.398(4) . ?
C1 C6 1.407(4) . ?
C2 H2 0.9300 . ?
C2 C3 1.358(5) . ?
C3 H3 0.9300 . ?
C3 C4 1.380(5) . ?
C4 H4 0.9300 . ?
C4 C5 1.362(5) . ?
C5 H5 0.9300 . ?
C5 C6 1.417(4) . ?
C6 C7 1.416(4) . ?
C7 C8 1.363(4) . ?
C8 H8 0.9300 . ?
C8 C9 1.386(4) . ?
C9 H9 0.9300 . ?
Zn1 Cl1 2.2779(8) 2_656 ?
Zn1 Cl1 2.2779(8) . ?
Zn1 Cl2 2.2528(7) 2_656 ?
Zn1 Cl2 2.2528(7) . ?

loop_
_geom_torsion_atom_site_label_1
_geom_torsion_atom_site_label_2
_geom_torsion_atom_site_label_3
_geom_torsion_atom_site_label_4
_geom_torsion
_geom_torsion_site_symmetry_1
_geom_torsion_site_symmetry_2
_geom_torsion_site_symmetry_3
_geom_torsion_site_symmetry_4
_geom_torsion_publ_flag
Br1 C7 C6 C1 179.4(2) . . . . ?
Br1 C7 C6 C5 -1.8(3) . . . . ?
Br1 C7 C8 C9 179.8(2) . . . . ?
N1 C1 C2 C3 176.8(3) . . . . ?
N1 C1 C6 C5 -177.4(3) . . . . ?
N1 C1 C6 C7 1.4(3) . . . . ?
N1 C9 C8 C7 0.3(4) . . . . ?
C1 C2 C3 C4 0.9(4) . . . . ?
C1 C6 C5 C4 0.4(3) . . . . ?
C1 C6 C7 C8 -2.2(3) . . . . ?
C2 C3 C4 C5 0.2(4) . . . . ?
C3 C4 C5 C6 -0.9(4) . . . . ?
C4 C5 C6 C7 -178.4(3) . . . . ?
C5 C6 C7 C8 176.6(3) . . . . ?
C6 C7 C8 C9 1.3(3) . . . . ?
